data_4324624
loop_
_publ_author_name
'Yi-Min Jiang'
'Zheng Yin'
'Kun-Huan He'
'Ming-Hua Zeng'
'Mohamedally Kurmoo'

_publ_contact_author_address 'No.15, Yucai Road, GuangXi Normal University, Guilin, China'
_publ_contact_author_email ZMH@MAILBOX.GXNU.EDU.CN
_publ_contact_author_name 'Ming-Hua Zeng'
_publ_section_title
;
 Reversible Shuttle Action upon Dehydration and Rehydration Processes in
 Cationic Coordinatively-Bonded (4,4) Square-Grid Nets Threaded by
 Supramolecular Bonded Anions,
 {[CuII(4,4'-bpy)2(H2O)][CuII(2-pySO3)3](NO3)}.H2O
;
_journal_name_full 'Inorganic Chemistry'
_journal_page_first 2329
_journal_page_last 2333
_journal_paper_doi 10.1021/ic102020g
_journal_volume 50
_journal_year 2011
_chemical_formula_sum 'C35 H32 Cu2 N8 O14 S3'
_chemical_formula_weight 1011.95
_space_group_IT_number 14
_symmetry_cell_setting monoclinic
_symmetry_space_group_name_Hall '-P 2ybc'
_symmetry_space_group_name_H-M 'P 1 21/c 1'
_atom_sites_solution_hydrogens geom
_atom_sites_solution_primary direct
_atom_sites_solution_secondary difmap
_audit_creation_method SHELXL-97
_cell_angle_alpha 90.00
_cell_angle_beta 99.8770(10)
_cell_angle_gamma 90.00
_cell_formula_units_Z 4
_cell_length_a 14.8167(14)
_cell_length_b 15.4781(14)
_cell_length_c 17.7192(16)
_cell_measurement_reflns_used 25
_cell_measurement_temperature 291(2)
_cell_measurement_theta_max 15
_cell_measurement_theta_min 7.5
_cell_volume 4003.4(6)
_computing_structure_refinement 'SHELXL-97 (Sheldrick, 1997)'
_computing_structure_solution 'SHELXS-97 (Sheldrick, 1990)'
_diffrn_ambient_temperature 291(2)
_diffrn_measured_fraction_theta_full 0.995
_diffrn_measured_fraction_theta_max 0.995
_diffrn_measurement_device_type 'Bruker Apex CCD'
_diffrn_measurement_method '\w scan'
_diffrn_radiation_monochromator graphite
_diffrn_radiation_source 'fine-focus sealed tube'
_diffrn_radiation_type MoK\a
_diffrn_radiation_wavelength 0.71073
_diffrn_reflns_av_R_equivalents 0.0556
_diffrn_reflns_av_sigmaI/netI 0.0570
_diffrn_reflns_limit_h_max 17
_diffrn_reflns_limit_h_min -17
_diffrn_reflns_limit_k_max 18
_diffrn_reflns_limit_k_min -18
_diffrn_reflns_limit_l_max 21
_diffrn_reflns_limit_l_min -21
_diffrn_reflns_number 26157
_diffrn_reflns_theta_full 25.50
_diffrn_reflns_theta_max 25.50
_diffrn_reflns_theta_min 2.37
_diffrn_standards_decay_% none
_diffrn_standards_interval_count 150
_diffrn_standards_number 2
_exptl_absorpt_coefficient_mu 1.298
_exptl_absorpt_correction_T_max 0.8577
_exptl_absorpt_correction_T_min 0.7273
_exptl_absorpt_correction_type multi-scan
_exptl_absorpt_process_details SADABS
_exptl_crystal_colour blue
_exptl_crystal_density_diffrn 1.679
_exptl_crystal_description block
_exptl_crystal_F_000 2064
_exptl_crystal_size_max 0.26
_exptl_crystal_size_mid 0.15
_exptl_crystal_size_min 0.12
_refine_diff_density_max 0.736
_refine_diff_density_min -0.679
_refine_diff_density_rms 0.083
_refine_ls_extinction_method none
_refine_ls_goodness_of_fit_ref 1.018
_refine_ls_hydrogen_treatment constr
_refine_ls_matrix_type full
_refine_ls_number_parameters 559
_refine_ls_number_reflns 7432
_refine_ls_number_restraints 6
_refine_ls_restrained_S_all 1.021
_refine_ls_R_factor_all 0.0764
_refine_ls_R_factor_gt 0.0459
_refine_ls_shift/su_max 0.001
_refine_ls_shift/su_mean 0.000
_refine_ls_structure_factor_coef Fsqd
_refine_ls_weighting_details
;
calc w=1/[\s^2^(Fo^2^)+(0.0520P)^2^+4.0106P] where P=(Fo^2^+2Fc^2^)/3
;
_refine_ls_weighting_scheme calc
_refine_ls_wR_factor_gt 0.1068
_refine_ls_wR_factor_ref 0.1230
_reflns_number_gt 5154
_reflns_number_total 7432
_reflns_threshold_expression >2sigma(I)
_cod_data_source_file ic102020g_si_001_2.cif
_cod_data_source_block 1
_cod_database_code 4324624

loop_
_symmetry_equiv_pos_as_xyz
'x, y, z'
'-x, y+1/2, -z+1/2'
'-x, -y, -z'
'x, -y-1/2, z-1/2'

loop_
_atom_site_label
_atom_site_type_symbol
_atom_site_fract_x
_atom_site_fract_y
_atom_site_fract_z
_atom_site_U_iso_or_equiv
_atom_site_adp_type
_atom_site_occupancy
_atom_site_symmetry_multiplicity
_atom_site_calc_flag
_atom_site_refinement_flags
Cu1 Cu 0.24093(4) 0.23411(3) 0.09608(3) 0.03345(16) Uani 1 1 d .
Cu2 Cu 0.23796(3) 0.75069(3) 0.39556(3) 0.02214(13) Uani 1 1 d .
S1 S 0.18941(8) 0.42918(7) 0.04678(6) 0.0363(3) Uani 1 1 d .
S2 S 0.13646(9) 0.10139(8) -0.01021(7) 0.0448(3) Uani 1 1 d .
S3 S 0.33674(8) 0.10323(7) 0.22305(7) 0.0398(3) Uani 1 1 d .
O1 O 0.1412(2) 0.3482(2) 0.0544(2) 0.0580(10) Uani 1 1 d .
O2 O 0.1419(2) 0.5034(2) 0.0677(2) 0.0583(10) Uani 1 1 d .
O3 O 0.2214(2) 0.4369(2) -0.02432(18) 0.0584(10) Uani 1 1 d .
O4 O 0.0596(2) 0.1230(3) -0.06840(19) 0.0651(11) Uani 1 1 d .
O5 O 0.1508(3) 0.0114(2) 0.0032(2) 0.0738(12) Uani 1 1 d .
O6 O 0.1370(2) 0.1517(2) 0.05989(17) 0.0486(9) Uani 1 1 d .
O7 O 0.3419(2) 0.1311(2) 0.14541(17) 0.0477(9) Uani 1 1 d .
O8 O 0.3162(3) 0.0136(2) 0.2288(2) 0.0620(10) Uani 1 1 d .
O9 O 0.4138(2) 0.1331(2) 0.27879(19) 0.0562(10) Uani 1 1 d .
N1 N 0.3258(2) 0.3389(2) 0.1296(2) 0.0369(9) Uani 1 1 d .
N2 N 0.2786(2) 0.2078(2) -0.00523(19) 0.0354(9) Uani 1 1 d .
N3 N 0.2038(2) 0.2237(2) 0.19903(19) 0.0306(8) Uani 1 1 d .
N4 N 0.1489(2) 0.66001(19) 0.34534(19) 0.0249(8) Uani 1 1 d .
N5 N 0.3347(2) 0.84042(19) 0.43088(17) 0.0229(7) Uani 1 1 d .
N6 N 0.3307(2) 0.65643(19) 0.43072(18) 0.0256(8) Uani 1 1 d .
N7 N -0.1532(2) 0.34402(19) 0.15754(19) 0.0262(8) Uani 1 1 d .
N8 N 0.3462(3) 0.7567(3) 0.1921(2) 0.0452(10) Uani 1 1 d .
O10 O 0.3474(3) 0.7703(2) 0.26080(18) 0.0584(10) Uani 1 1 d .
O11 O 0.2814(3) 0.7134(3) 0.1561(2) 0.0863(14) Uani 1 1 d .
O12 O 0.4023(3) 0.7872(3) 0.1565(2) 0.0858(14) Uani 1 1 d .
C1 C 0.2918(3) 0.4197(3) 0.1172(2) 0.0359(10) Uani 1 1 d .
C2 C 0.3346(3) 0.4920(3) 0.1504(3) 0.0465(12) Uani 1 1 d .
H2 H 0.3081 0.5463 0.1412 0.056 Uiso 1 1 calc R
C3 C 0.4185(3) 0.4822(4) 0.1982(3) 0.0556(14) Uani 1 1 d .
H3 H 0.4493 0.5299 0.2218 0.067 Uiso 1 1 calc R
C4 C 0.4556(3) 0.4007(4) 0.2100(3) 0.0524(14) Uani 1 1 d .
H4 H 0.5125 0.3930 0.2407 0.063 Uiso 1 1 calc R
C5 C 0.4078(3) 0.3310(3) 0.1762(3) 0.0470(12) Uani 1 1 d .
H5 H 0.4328 0.2762 0.1857 0.056 Uiso 1 1 calc R
C6 C 0.2343(3) 0.1426(3) -0.0446(2) 0.0389(11) Uani 1 1 d .
C7 C 0.2598(4) 0.1082(4) -0.1097(3) 0.0605(15) Uani 1 1 d .
H7 H 0.2268 0.0632 -0.1360 0.073 Uiso 1 1 calc R
C8 C 0.3354(5) 0.1424(4) -0.1347(3) 0.0691(17) Uani 1 1 d .
H8 H 0.3551 0.1199 -0.1777 0.083 Uiso 1 1 calc R
C9 C 0.3809(4) 0.2095(4) -0.0956(3) 0.0637(16) Uani 1 1 d .
H9 H 0.4315 0.2338 -0.1121 0.076 Uiso 1 1 calc R
C10 C 0.3511(3) 0.2410(3) -0.0313(3) 0.0479(13) Uani 1 1 d .
H10 H 0.3824 0.2870 -0.0050 0.057 Uiso 1 1 calc R
C11 C 0.1328(3) 0.2684(3) 0.2179(3) 0.0392(11) Uani 1 1 d .
H11 H 0.1062 0.3118 0.1852 0.047 Uiso 1 1 calc R
C12 C 0.0985(3) 0.2521(3) 0.2837(3) 0.0457(12) Uani 1 1 d .
H12 H 0.0498 0.2844 0.2955 0.055 Uiso 1 1 calc R
C13 C 0.1371(3) 0.1871(3) 0.3321(3) 0.0452(12) Uani 1 1 d .
H13 H 0.1146 0.1750 0.3769 0.054 Uiso 1 1 calc R
C14 C 0.2090(3) 0.1405(3) 0.3135(2) 0.0388(11) Uani 1 1 d .
H14 H 0.2361 0.0965 0.3453 0.047 Uiso 1 1 calc R
C15 C 0.2400(3) 0.1606(3) 0.2466(2) 0.0302(9) Uani 1 1 d .
C16 C 0.1611(3) 0.6251(3) 0.2790(3) 0.0379(11) Uani 1 1 d .
H16 H 0.2118 0.6423 0.2583 0.046 Uiso 1 1 calc R
C17 C 0.1033(3) 0.5654(3) 0.2399(3) 0.0388(11) Uani 1 1 d .
H17 H 0.1140 0.5440 0.1932 0.047 Uiso 1 1 calc R
C18 C 0.0279(3) 0.5369(2) 0.2708(2) 0.0256(9) Uani 1 1 d .
C19 C 0.0154(3) 0.5730(3) 0.3396(2) 0.0324(10) Uani 1 1 d .
H19 H -0.0339 0.5561 0.3624 0.039 Uiso 1 1 calc R
C20 C 0.0764(3) 0.6341(3) 0.3745(3) 0.0343(10) Uani 1 1 d .
H20 H 0.0664 0.6583 0.4204 0.041 Uiso 1 1 calc R
C21 C -0.0358(3) 0.4704(2) 0.2316(2) 0.0259(9) Uani 1 1 d .
C22 C -0.0490(3) 0.4602(3) 0.1521(2) 0.0335(10) Uani 1 1 d .
H22 H -0.0178 0.4952 0.1226 0.040 Uiso 1 1 calc R
C23 C -0.1084(3) 0.3980(2) 0.1179(2) 0.0327(10) Uani 1 1 d .
H23 H -0.1180 0.3932 0.0648 0.039 Uiso 1 1 calc R
C24 C -0.1403(3) 0.3539(3) 0.2341(2) 0.0324(10) Uani 1 1 d .
H24 H -0.1709 0.3166 0.2623 0.039 Uiso 1 1 calc R
C25 C -0.0849(3) 0.4157(3) 0.2724(2) 0.0321(10) Uani 1 1 d .
H25 H -0.0797 0.4213 0.3252 0.039 Uiso 1 1 calc R
C26 C 0.3487(3) 0.9088(2) 0.3888(2) 0.0248(9) Uani 1 1 d .
H26 H 0.3136 0.9142 0.3402 0.030 Uiso 1 1 calc R
C27 C 0.4120(3) 0.9717(2) 0.4133(2) 0.0257(9) Uani 1 1 d .
H27 H 0.4194 1.0179 0.3814 0.031 Uiso 1 1 calc R
C28 C 0.4652(2) 0.9666(2) 0.4856(2) 0.0207(8) Uani 1 1 d .
C29 C 0.4504(3) 0.8951(2) 0.5295(2) 0.0285(9) Uani 1 1 d .
H29 H 0.4847 0.8882 0.5783 0.034 Uiso 1 1 calc R
C30 C 0.3862(3) 0.8351(2) 0.5016(2) 0.0291(10) Uani 1 1 d .
H30 H 0.3773 0.7883 0.5325 0.035 Uiso 1 1 calc R
C31 C 0.3221(3) 0.6038(3) 0.4891(3) 0.0377(11) Uani 1 1 d .
H31 H 0.2701 0.6090 0.5117 0.045 Uiso 1 1 calc R
C32 C 0.3858(3) 0.5426(3) 0.5173(3) 0.0383(11) Uani 1 1 d .
H32 H 0.3763 0.5076 0.5579 0.046 Uiso 1 1 calc R
C33 C 0.4642(3) 0.5326(2) 0.4856(2) 0.0251(9) Uani 1 1 d .
C34 C 0.4724(3) 0.5868(3) 0.4252(3) 0.0428(12) Uani 1 1 d .
H34 H 0.5234 0.5826 0.4013 0.051 Uiso 1 1 calc R
C35 C 0.4061(3) 0.6466(3) 0.4005(3) 0.0408(12) Uani 1 1 d .
H35 H 0.4142 0.6825 0.3601 0.049 Uiso 1 1 calc R
O1W O 0.18800(19) 0.75542(17) 0.50847(16) 0.0351(7) Uani 1 1 d D
H1WA H 0.1330 0.7655 0.5102 0.053 Uiso 1 1 d RD
H1WB H 0.2193 0.7637 0.5516 0.053 Uiso 1 1 d RD
O2W O 0.0202(3) 0.7864(3) 0.5392(2) 0.0904(14) Uani 1 1 d D
H2WA H -0.0189 0.8091 0.5041 0.136 Uiso 1 1 d RD
H2WB H 0.0046 0.7366 0.5527 0.136 Uiso 1 1 d RD

loop_
_atom_site_aniso_label
_atom_site_aniso_U_11
_atom_site_aniso_U_22
_atom_site_aniso_U_33
_atom_site_aniso_U_23
_atom_site_aniso_U_13
_atom_site_aniso_U_12
Cu1 0.0376(3) 0.0369(3) 0.0265(3) 0.0036(2) 0.0072(2) -0.0006(2)
Cu2 0.0182(2) 0.0150(2) 0.0295(3) 0.00079(19) -0.00639(19) -0.00031(18)
S1 0.0440(7) 0.0349(6) 0.0294(6) 0.0025(5) 0.0048(5) 0.0026(5)
S2 0.0498(7) 0.0436(7) 0.0409(7) -0.0056(6) 0.0077(6) -0.0053(6)
S3 0.0466(7) 0.0410(7) 0.0340(6) 0.0100(5) 0.0133(6) 0.0171(5)
O1 0.050(2) 0.048(2) 0.067(2) 0.0189(18) -0.0147(18) -0.0130(17)
O2 0.061(2) 0.058(2) 0.055(2) -0.0118(18) 0.0054(19) 0.0204(18)
O3 0.072(2) 0.077(3) 0.0282(18) 0.0047(17) 0.0164(18) 0.008(2)
O4 0.052(2) 0.092(3) 0.045(2) -0.003(2) -0.0091(18) -0.003(2)
O5 0.083(3) 0.042(2) 0.100(3) 0.001(2) 0.026(3) -0.003(2)
O6 0.051(2) 0.061(2) 0.0361(18) -0.0095(16) 0.0163(16) -0.0159(17)
O7 0.056(2) 0.058(2) 0.0344(18) 0.0128(16) 0.0218(16) 0.0237(17)
O8 0.094(3) 0.0365(19) 0.061(2) 0.0121(17) 0.027(2) 0.0183(19)
O9 0.0415(19) 0.073(2) 0.051(2) 0.0041(18) -0.0025(17) 0.0179(18)
N1 0.035(2) 0.046(2) 0.030(2) 0.0081(17) 0.0076(17) 0.0042(17)
N2 0.037(2) 0.043(2) 0.0263(19) 0.0076(17) 0.0064(17) 0.0008(17)
N3 0.038(2) 0.0289(18) 0.0260(19) 0.0016(15) 0.0073(16) 0.0056(15)
N4 0.0218(17) 0.0188(16) 0.0314(19) 0.0000(14) -0.0027(15) -0.0010(13)
N5 0.0199(17) 0.0237(17) 0.0236(18) 0.0004(14) -0.0005(14) -0.0008(13)
N6 0.0221(17) 0.0227(17) 0.0301(19) 0.0022(14) -0.0011(15) -0.0005(14)
N7 0.0202(17) 0.0201(16) 0.034(2) 0.0000(14) -0.0062(15) 0.0026(14)
N8 0.053(3) 0.049(2) 0.034(2) -0.0033(19) 0.006(2) -0.002(2)
O10 0.083(3) 0.065(2) 0.0243(18) -0.0018(16) 0.0014(18) 0.012(2)
O11 0.084(3) 0.124(4) 0.048(2) -0.005(2) 0.002(2) -0.047(3)
O12 0.083(3) 0.116(4) 0.065(3) -0.028(3) 0.031(3) -0.041(3)
C1 0.039(3) 0.040(3) 0.029(2) 0.0045(19) 0.008(2) -0.004(2)
C2 0.053(3) 0.042(3) 0.045(3) 0.003(2) 0.011(3) -0.010(2)
C3 0.047(3) 0.068(4) 0.051(3) -0.003(3) 0.005(3) -0.024(3)
C4 0.040(3) 0.080(4) 0.038(3) 0.009(3) 0.009(2) -0.007(3)
C5 0.038(3) 0.059(3) 0.043(3) 0.006(2) 0.005(2) 0.001(2)
C6 0.047(3) 0.042(3) 0.027(2) 0.003(2) 0.007(2) 0.007(2)
C7 0.075(4) 0.061(4) 0.047(3) -0.009(3) 0.015(3) 0.004(3)
C8 0.090(5) 0.077(4) 0.047(3) 0.000(3) 0.034(3) 0.020(4)
C9 0.061(4) 0.081(4) 0.057(4) 0.017(3) 0.032(3) 0.010(3)
C10 0.043(3) 0.063(3) 0.039(3) 0.009(2) 0.012(2) -0.002(3)
C11 0.039(3) 0.043(3) 0.035(3) -0.001(2) 0.005(2) 0.012(2)
C12 0.037(3) 0.058(3) 0.044(3) -0.006(2) 0.014(2) 0.011(2)
C13 0.045(3) 0.063(3) 0.032(3) -0.003(2) 0.020(2) -0.003(3)
C14 0.051(3) 0.039(3) 0.027(2) 0.0058(19) 0.009(2) 0.006(2)
C15 0.032(2) 0.037(2) 0.023(2) 0.0007(18) 0.0094(19) 0.0031(19)
C16 0.030(2) 0.042(3) 0.045(3) -0.011(2) 0.015(2) -0.017(2)
C17 0.038(3) 0.041(3) 0.039(3) -0.017(2) 0.010(2) -0.016(2)
C18 0.021(2) 0.023(2) 0.031(2) -0.0019(17) -0.0023(18) -0.0041(16)
C19 0.030(2) 0.034(2) 0.035(2) -0.0085(19) 0.009(2) -0.0081(18)
C20 0.035(2) 0.032(2) 0.036(3) -0.0094(19) 0.006(2) -0.0069(19)
C21 0.020(2) 0.022(2) 0.034(2) -0.0057(17) -0.0009(18) -0.0015(16)
C22 0.034(2) 0.028(2) 0.038(3) -0.0034(19) 0.005(2) -0.0110(19)
C23 0.038(2) 0.026(2) 0.031(2) -0.0013(18) -0.001(2) -0.0044(19)
C24 0.029(2) 0.031(2) 0.035(3) 0.0034(19) 0.000(2) -0.0089(18)
C25 0.034(2) 0.033(2) 0.028(2) -0.0038(18) -0.0020(19) -0.0083(19)
C26 0.026(2) 0.024(2) 0.022(2) 0.0006(16) -0.0024(17) -0.0047(16)
C27 0.028(2) 0.024(2) 0.023(2) 0.0046(16) -0.0007(18) -0.0067(16)
C28 0.0189(19) 0.0193(19) 0.023(2) -0.0023(15) 0.0017(17) -0.0039(15)
C29 0.032(2) 0.026(2) 0.023(2) 0.0026(17) -0.0072(18) -0.0055(17)
C30 0.031(2) 0.023(2) 0.029(2) 0.0066(17) -0.0046(19) -0.0069(17)
C31 0.029(2) 0.034(2) 0.053(3) 0.012(2) 0.014(2) 0.0065(19)
C32 0.037(3) 0.032(2) 0.049(3) 0.020(2) 0.016(2) 0.010(2)
C33 0.020(2) 0.022(2) 0.031(2) 0.0037(17) 0.0003(18) 0.0039(16)
C34 0.030(2) 0.051(3) 0.052(3) 0.027(2) 0.020(2) 0.017(2)
C35 0.039(3) 0.044(3) 0.042(3) 0.022(2) 0.014(2) 0.015(2)
O1W 0.0299(16) 0.0456(18) 0.0286(16) 0.0008(13) 0.0023(13) 0.0051(14)
O2W 0.046(2) 0.138(4) 0.088(3) 0.023(3) 0.015(2) 0.014(3)

loop_
_atom_type_symbol
_atom_type_description
_atom_type_scat_dispersion_real
_atom_type_scat_dispersion_imag
_atom_type_scat_source
C C 0.0033 0.0016 'International Tables Vol C Tables 4.2.6.8 and 6.1.1.4'
H H 0.0000 0.0000 'International Tables Vol C Tables 4.2.6.8 and 6.1.1.4'
N N 0.0061 0.0033 'International Tables Vol C Tables 4.2.6.8 and 6.1.1.4'
O O 0.0106 0.0060 'International Tables Vol C Tables 4.2.6.8 and 6.1.1.4'
S S 0.1246 0.1234 'International Tables Vol C Tables 4.2.6.8 and 6.1.1.4'
Cu Cu 0.3201 1.2651 'International Tables Vol C Tables 4.2.6.8 and 6.1.1.4'

loop_
_geom_angle_atom_site_label_1
_geom_angle_atom_site_label_2
_geom_angle_atom_site_label_3
_geom_angle
_geom_angle_site_symmetry_1
_geom_angle_site_symmetry_3
N3 Cu1 N2 163.65(14) . .
N3 Cu1 O6 85.67(13) . .
N2 Cu1 O6 84.36(14) . .
N3 Cu1 N1 92.89(14) . .
N2 Cu1 N1 99.57(14) . .
O6 Cu1 N1 167.64(14) . .
N3 Cu1 O7 81.81(12) . .
N2 Cu1 O7 86.28(12) . .
O6 Cu1 O7 95.49(13) . .
N1 Cu1 O7 96.45(13) . .
N3 Cu1 O1 95.23(13) . .
N2 Cu1 O1 97.39(14) . .
O6 Cu1 O1 88.30(13) . .
N1 Cu1 O1 79.60(12) . .
O7 Cu1 O1 174.98(12) . .
N5 Cu2 N4 171.33(14) . .
N5 Cu2 N6 89.54(12) . .
N4 Cu2 N6 89.56(12) . .
N5 Cu2 N7 90.23(12) . 2
N4 Cu2 N7 89.14(12) . 2
N6 Cu2 N7 169.90(14) . 2
N5 Cu2 O1W 91.51(12) . .
N4 Cu2 O1W 97.15(12) . .
N6 Cu2 O1W 93.39(12) . .
N7 Cu2 O1W 96.71(12) 2 .
O3 S1 O2 114.5(2) . .
O3 S1 O1 113.3(2) . .
O2 S1 O1 113.3(2) . .
O3 S1 C1 104.5(2) . .
O2 S1 C1 106.3(2) . .
O1 S1 C1 103.56(19) . .
O5 S2 O4 115.1(2) . .
O5 S2 O6 113.6(2) . .
O4 S2 O6 111.8(2) . .
O5 S2 C6 107.4(2) . .
O4 S2 C6 105.2(2) . .
O6 S2 C6 102.3(2) . .
O8 S3 O9 114.4(2) . .
O8 S3 O7 113.6(2) . .
O9 S3 O7 112.7(2) . .
O8 S3 C15 106.0(2) . .
O9 S3 C15 104.5(2) . .
O7 S3 C15 104.32(18) . .
S1 O1 Cu1 112.59(18) . .
S2 O6 Cu1 119.88(19) . .
S3 O7 Cu1 115.83(17) . .
C5 N1 C1 116.9(4) . .
C5 N1 Cu1 122.8(3) . .
C1 N1 Cu1 119.1(3) . .
C6 N2 C10 117.5(4) . .
C6 N2 Cu1 115.7(3) . .
C10 N2 Cu1 126.2(3) . .
C15 N3 C11 117.6(4) . .
C15 N3 Cu1 119.4(3) . .
C11 N3 Cu1 122.2(3) . .
C20 N4 C16 117.4(3) . .
C20 N4 Cu2 123.1(3) . .
C16 N4 Cu2 119.5(3) . .
C26 N5 C30 116.8(3) . .
C26 N5 Cu2 123.0(2) . .
C30 N5 Cu2 120.2(3) . .
C35 N6 C31 116.1(3) . .
C35 N6 Cu2 122.1(3) . .
C31 N6 Cu2 121.7(3) . .
C23 N7 C24 117.4(3) . .
C23 N7 Cu2 121.5(3) . 2_545
C24 N7 Cu2 121.0(3) . 2_545
O12 N8 O10 123.3(4) . .
O12 N8 O11 118.2(4) . .
O10 N8 O11 118.4(5) . .
N1 C1 C2 123.6(4) . .
N1 C1 S1 115.8(3) . .
C2 C1 S1 120.4(4) . .
C1 C2 C3 118.3(5) . .
C1 C2 H2 120.9 . .
C3 C2 H2 120.9 . .
C4 C3 C2 119.1(5) . .
C4 C3 H3 120.5 . .
C2 C3 H3 120.5 . .
C5 C4 C3 119.4(5) . .
C5 C4 H4 120.3 . .
C3 C4 H4 120.3 . .
N1 C5 C4 122.6(5) . .
N1 C5 H5 118.7 . .
C4 C5 H5 118.7 . .
N2 C6 C7 123.3(5) . .
N2 C6 S2 116.5(3) . .
C7 C6 S2 120.2(4) . .
C6 C7 C8 118.3(5) . .
C6 C7 H7 120.8 . .
C8 C7 H7 120.8 . .
C9 C8 C7 119.2(6) . .
C9 C8 H8 120.4 . .
C7 C8 H8 120.4 . .
C8 C9 C10 119.4(6) . .
C8 C9 H9 120.3 . .
C10 C9 H9 120.3 . .
N2 C10 C9 122.4(5) . .
N2 C10 H10 118.8 . .
C9 C10 H10 118.8 . .
N3 C11 C12 122.3(4) . .
N3 C11 H11 118.9 . .
C12 C11 H11 118.9 . .
C11 C12 C13 119.2(4) . .
C11 C12 H12 120.4 . .
C13 C12 H12 120.4 . .
C14 C13 C12 119.3(4) . .
C14 C13 H13 120.4 . .
C12 C13 H13 120.4 . .
C13 C14 C15 118.4(4) . .
C13 C14 H14 120.8 . .
C15 C14 H14 120.8 . .
N3 C15 C14 123.3(4) . .
N3 C15 S3 117.5(3) . .
C14 C15 S3 119.1(3) . .
N4 C16 C17 123.6(4) . .
N4 C16 H16 118.2 . .
C17 C16 H16 118.2 . .
C16 C17 C18 119.3(4) . .
C16 C17 H17 120.3 . .
C18 C17 H17 120.3 . .
C19 C18 C17 117.0(4) . .
C19 C18 C21 121.5(4) . .
C17 C18 C21 121.5(4) . .
C20 C19 C18 119.8(4) . .
C20 C19 H19 120.1 . .
C18 C19 H19 120.1 . .
N4 C20 C19 122.9(4) . .
N4 C20 H20 118.6 . .
C19 C20 H20 118.6 . .
C25 C21 C22 117.2(3) . .
C25 C21 C18 121.6(4) . .
C22 C21 C18 121.2(4) . .
C23 C22 C21 119.5(4) . .
C23 C22 H22 120.2 . .
C21 C22 H22 120.2 . .
N7 C23 C22 123.0(4) . .
N7 C23 H23 118.5 . .
C22 C23 H23 118.5 . .
N7 C24 C25 123.4(4) . .
N7 C24 H24 118.3 . .
C25 C24 H24 118.3 . .
C24 C25 C21 119.4(4) . .
C24 C25 H25 120.3 . .
C21 C25 H25 120.3 . .
N5 C26 C27 123.4(3) . .
N5 C26 H26 118.3 . .
C27 C26 H26 118.3 . .
C26 C27 C28 120.2(3) . .
C26 C27 H27 119.9 . .
C28 C27 H27 119.9 . .
C27 C28 C29 116.2(3) . .
C27 C28 C28 121.9(4) . 3_676
C29 C28 C28 121.9(4) . 3_676
C30 C29 C28 120.5(3) . .
C30 C29 H29 119.8 . .
C28 C29 H29 119.8 . .
N5 C30 C29 122.9(4) . .
N5 C30 H30 118.5 . .
C29 C30 H30 118.5 . .
N6 C31 C32 123.4(4) . .
N6 C31 H31 118.3 . .
C32 C31 H31 118.3 . .
C31 C32 C33 120.3(4) . .
C31 C32 H32 119.8 . .
C33 C32 H32 119.8 . .
C32 C33 C34 116.0(4) . .
C32 C33 C33 122.4(4) . 3_666
C34 C33 C33 121.6(5) . 3_666
C35 C34 C33 120.4(4) . .
C35 C34 H34 119.8 . .
C33 C34 H34 119.8 . .
N6 C35 C34 123.8(4) . .
N6 C35 H35 118.1 . .
C34 C35 H35 118.1 . .
Cu2 O1W H1WA 120.6 . .
Cu2 O1W H1WB 127.1 . .
H1WA O1W H1WB 109.4 . .
H2WA O2W H2WB 113.4 . .

loop_
_geom_bond_atom_site_label_1
_geom_bond_atom_site_label_2
_geom_bond_distance
_geom_bond_site_symmetry_2
Cu1 N3 2.000(3) .
Cu1 N2 2.011(4) .
Cu1 O6 2.018(3) .
Cu1 N1 2.076(4) .
Cu1 O7 2.258(3) .
Cu1 O1 2.340(3) .
Cu2 N5 2.017(3) .
Cu2 N4 2.025(3) .
Cu2 N6 2.028(3) .
Cu2 N7 2.036(3) 2
Cu2 O1W 2.250(3) .
S1 O3 1.425(3) .
S1 O2 1.429(3) .
S1 O1 1.460(3) .
S1 C1 1.797(4) .
S2 O5 1.423(4) .
S2 O4 1.439(3) .
S2 O6 1.465(3) .
S2 C6 1.785(5) .
S3 O8 1.427(3) .
S3 O9 1.451(3) .
S3 O7 1.456(3) .
S3 C15 1.796(4) .
N1 C5 1.353(5) .
N1 C1 1.353(5) .
N2 C6 1.334(5) .
N2 C10 1.343(6) .
N3 C15 1.340(5) .
N3 C11 1.349(5) .
N4 C20 1.332(5) .
N4 C16 1.334(5) .
N5 C26 1.332(5) .
N5 C30 1.353(5) .
N6 C35 1.328(5) .
N6 C31 1.340(5) .
N7 C23 1.338(5) .
N7 C24 1.346(5) .
N7 Cu2 2.036(3) 2_545
N8 O12 1.222(5) .
N8 O10 1.232(5) .
N8 O11 1.251(5) .
C1 C2 1.368(6) .
C2 C3 1.387(7) .
C2 H2 0.9300 .
C3 C4 1.377(7) .
C3 H3 0.9300 .
C4 C5 1.370(7) .
C4 H4 0.9300 .
C5 H5 0.9300 .
C6 C7 1.379(7) .
C7 C8 1.379(8) .
C7 H7 0.9300 .
C8 C9 1.359(8) .
C8 H8 0.9300 .
C9 C10 1.380(7) .
C9 H9 0.9300 .
C10 H10 0.9300 .
C11 C12 1.374(6) .
C11 H11 0.9300 .
C12 C13 1.381(6) .
C12 H12 0.9300 .
C13 C14 1.372(6) .
C13 H13 0.9300 .
C14 C15 1.378(6) .
C14 H14 0.9300 .
C16 C17 1.365(5) .
C16 H16 0.9300 .
C17 C18 1.398(6) .
C17 H17 0.9300 .
C18 C19 1.382(6) .
C18 C21 1.485(5) .
C19 C20 1.378(5) .
C19 H19 0.9300 .
C20 H20 0.9300 .
C21 C25 1.396(6) .
C21 C22 1.398(6) .
C22 C23 1.373(5) .
C22 H22 0.9300 .
C23 H23 0.9300 .
C24 C25 1.364(5) .
C24 H24 0.9300 .
C25 H25 0.9300 .
C26 C27 1.370(5) .
C26 H26 0.9300 .
C27 C28 1.387(5) .
C27 H27 0.9300 .
C28 C29 1.392(5) .
C28 C28 1.487(7) 3_676
C29 C30 1.361(5) .
C29 H29 0.9300 .
C30 H30 0.9300 .
C31 C32 1.370(5) .
C31 H31 0.9300 .
C32 C33 1.382(6) .
C32 H32 0.9300 .
C33 C34 1.382(6) .
C33 C33 1.489(7) 3_666
C34 C35 1.366(6) .
C34 H34 0.9300 .
C35 H35 0.9300 .
O1W H1WA 0.8352 .
O1W H1WB 0.8327 .
O2W H2WA 0.8500 .
O2W H2WB 0.8500 .

loop_
_geom_hbond_atom_site_label_D
_geom_hbond_atom_site_label_H
_geom_hbond_atom_site_label_A
_geom_hbond_distance_DH
_geom_hbond_distance_HA
_geom_hbond_distance_DA
_geom_hbond_angle_DHA
_geom_hbond_site_symmetry_A
O1W H1WA O2W 0.84 1.86 2.678(5) 166.2 .
O1W H1WB O11 0.83 1.95 2.784(5) 174.2 4_576
O2W H2WA O1 0.85 2.02 2.833(5) 159.8 2
O2W H2WB O4 0.85 2.04 2.875(6) 167.0 2
O2W H2WB S2 0.85 2.96 3.666(5) 141.5 2

loop_
_geom_torsion_atom_site_label_1
_geom_torsion_atom_site_label_2
_geom_torsion_atom_site_label_3
_geom_torsion_atom_site_label_4
_geom_torsion
_geom_torsion_site_symmetry_1
_geom_torsion_site_symmetry_4
O3 S1 O1 Cu1 83.3(2) . .
O2 S1 O1 Cu1 -144.0(2) . .
C1 S1 O1 Cu1 -29.3(3) . .
N3 Cu1 O1 S1 111.3(2) . .
N2 Cu1 O1 S1 -79.1(2) . .
O6 Cu1 O1 S1 -163.2(2) . .
N1 Cu1 O1 S1 19.3(2) . .
O7 Cu1 O1 S1 57.7(15) . .
O5 S2 O6 Cu1 110.8(3) . .
O4 S2 O6 Cu1 -116.8(3) . .
C6 S2 O6 Cu1 -4.7(3) . .
N3 Cu1 O6 S2 -158.7(2) . .
N2 Cu1 O6 S2 8.3(2) . .
N1 Cu1 O6 S2 117.6(6) . .
O7 Cu1 O6 S2 -77.4(2) . .
O1 Cu1 O6 S2 105.9(2) . .
O8 S3 O7 Cu1 119.4(2) . .
O9 S3 O7 Cu1 -108.4(2) . .
C15 S3 O7 Cu1 4.4(3) . .
N3 Cu1 O7 S3 0.5(2) . .
N2 Cu1 O7 S3 -168.2(2) . .
O6 Cu1 O7 S3 -84.3(2) . .
N1 Cu1 O7 S3 92.6(2) . .
O1 Cu1 O7 S3 54.7(15) . .
N3 Cu1 N1 C5 73.9(4) . .
N2 Cu1 N1 C5 -95.5(4) . .
O6 Cu1 N1 C5 156.8(5) . .
O7 Cu1 N1 C5 -8.2(4) . .
O1 Cu1 N1 C5 168.7(4) . .
N3 Cu1 N1 C1 -93.0(3) . .
N2 Cu1 N1 C1 97.6(3) . .
O6 Cu1 N1 C1 -10.0(8) . .
O7 Cu1 N1 C1 -175.1(3) . .
O1 Cu1 N1 C1 1.8(3) . .
N3 Cu1 N2 C6 42.3(7) . .
O6 Cu1 N2 C6 -10.3(3) . .
N1 Cu1 N2 C6 -178.5(3) . .
O7 Cu1 N2 C6 85.6(3) . .
O1 Cu1 N2 C6 -97.9(3) . .
N3 Cu1 N2 C10 -127.9(5) . .
O6 Cu1 N2 C10 179.4(4) . .
N1 Cu1 N2 C10 11.2(4) . .
O7 Cu1 N2 C10 -84.7(4) . .
O1 Cu1 N2 C10 91.8(4) . .
N2 Cu1 N3 C15 36.0(7) . .
O6 Cu1 N3 C15 88.5(3) . .
N1 Cu1 N3 C15 -103.8(3) . .
O7 Cu1 N3 C15 -7.7(3) . .
O1 Cu1 N3 C15 176.4(3) . .
N2 Cu1 N3 C11 -132.9(5) . .
O6 Cu1 N3 C11 -80.3(3) . .
N1 Cu1 N3 C11 87.4(3) . .
O7 Cu1 N3 C11 -176.5(3) . .
O1 Cu1 N3 C11 7.6(3) . .
N5 Cu2 N4 C20 -170.8(7) . .
N6 Cu2 N4 C20 105.1(3) . .
N7 Cu2 N4 C20 -84.9(3) 2 .
O1W Cu2 N4 C20 11.7(3) . .
N5 Cu2 N4 C16 7.7(10) . .
N6 Cu2 N4 C16 -76.4(3) . .
N7 Cu2 N4 C16 93.5(3) 2 .
O1W Cu2 N4 C16 -169.8(3) . .
N4 Cu2 N5 C26 50.2(9) . .
N6 Cu2 N5 C26 134.3(3) . .
N7 Cu2 N5 C26 -35.6(3) 2 .
O1W Cu2 N5 C26 -132.3(3) . .
N4 Cu2 N5 C30 -132.9(7) . .
N6 Cu2 N5 C30 -48.8(3) . .
N7 Cu2 N5 C30 141.3(3) 2 .
O1W Cu2 N5 C30 44.6(3) . .
N5 Cu2 N6 C35 -62.3(3) . .
N4 Cu2 N6 C35 109.1(3) . .
N7 Cu2 N6 C35 26.5(9) 2 .
O1W Cu2 N6 C35 -153.8(3) . .
N5 Cu2 N6 C31 113.6(3) . .
N4 Cu2 N6 C31 -75.1(3) . .
N7 Cu2 N6 C31 -157.7(6) 2 .
O1W Cu2 N6 C31 22.1(3) . .
C5 N1 C1 C2 -1.6(7) . .
Cu1 N1 C1 C2 166.0(4) . .
C5 N1 C1 S1 173.3(3) . .
Cu1 N1 C1 S1 -19.1(4) . .
O3 S1 C1 N1 -86.1(4) . .
O2 S1 C1 N1 152.4(3) . .
O1 S1 C1 N1 32.8(4) . .
O3 S1 C1 C2 89.0(4) . .
O2 S1 C1 C2 -32.5(4) . .
O1 S1 C1 C2 -152.1(4) . .
N1 C1 C2 C3 1.5(7) . .
S1 C1 C2 C3 -173.2(4) . .
C1 C2 C3 C4 0.3(7) . .
C2 C3 C4 C5 -1.7(8) . .
C1 N1 C5 C4 0.0(7) . .
Cu1 N1 C5 C4 -167.1(4) . .
C3 C4 C5 N1 1.6(8) . .
C10 N2 C6 C7 0.4(6) . .
Cu1 N2 C6 C7 -170.8(4) . .
C10 N2 C6 S2 -178.4(3) . .
Cu1 N2 C6 S2 10.4(4) . .
O5 S2 C6 N2 -123.7(4) . .
O4 S2 C6 N2 113.2(3) . .
O6 S2 C6 N2 -3.8(4) . .
O5 S2 C6 C7 57.5(5) . .
O4 S2 C6 C7 -65.6(4) . .
O6 S2 C6 C7 177.4(4) . .
N2 C6 C7 C8 0.7(8) . .
S2 C6 C7 C8 179.5(4) . .
C6 C7 C8 C9 -1.3(8) . .
C7 C8 C9 C10 0.9(8) . .
C6 N2 C10 C9 -0.8(7) . .
Cu1 N2 C10 C9 169.3(4) . .
C8 C9 C10 N2 0.2(8) . .
C15 N3 C11 C12 1.0(6) . .
Cu1 N3 C11 C12 170.0(3) . .
N3 C11 C12 C13 -0.7(7) . .
C11 C12 C13 C14 0.2(7) . .
C12 C13 C14 C15 -0.1(7) . .
C11 N3 C15 C14 -0.9(6) . .
Cu1 N3 C15 C14 -170.2(3) . .
C11 N3 C15 S3 -178.1(3) . .
Cu1 N3 C15 S3 12.5(4) . .
C13 C14 C15 N3 0.4(7) . .
C13 C14 C15 S3 177.7(3) . .
O8 S3 C15 N3 -130.9(3) . .
O9 S3 C15 N3 107.9(3) . .
O7 S3 C15 N3 -10.6(4) . .
O8 S3 C15 C14 51.7(4) . .
O9 S3 C15 C14 -69.5(4) . .
O7 S3 C15 C14 172.0(3) . .
C20 N4 C16 C17 0.5(6) . .
Cu2 N4 C16 C17 -178.1(3) . .
N4 C16 C17 C18 -1.5(7) . .
C16 C17 C18 C19 1.3(6) . .
C16 C17 C18 C21 -178.4(4) . .
C17 C18 C19 C20 -0.1(6) . .
C21 C18 C19 C20 179.6(4) . .
C16 N4 C20 C19 0.8(6) . .
Cu2 N4 C20 C19 179.3(3) . .
C18 C19 C20 N4 -1.0(6) . .
C19 C18 C21 C25 -27.4(6) . .
C17 C18 C21 C25 152.3(4) . .
C19 C18 C21 C22 152.7(4) . .
C17 C18 C21 C22 -27.7(6) . .
C25 C21 C22 C23 0.0(6) . .
C18 C21 C22 C23 180.0(4) . .
C24 N7 C23 C22 1.9(6) . .
Cu2 N7 C23 C22 -178.3(3) 2_545 .
C21 C22 C23 N7 -2.1(6) . .
C23 N7 C24 C25 0.2(6) . .
Cu2 N7 C24 C25 -179.5(3) 2_545 .
N7 C24 C25 C21 -2.2(6) . .
C22 C21 C25 C24 2.0(6) . .
C18 C21 C25 C24 -178.0(4) . .
C30 N5 C26 C27 0.7(6) . .
Cu2 N5 C26 C27 177.7(3) . .
N5 C26 C27 C28 -0.6(6) . .
C26 C27 C28 C29 0.5(6) . .
C26 C27 C28 C28 179.9(4) . 3_676
C27 C28 C29 C30 -0.6(6) . .
C28 C28 C29 C30 -180.0(4) 3_676 .
C26 N5 C30 C29 -0.8(6) . .
Cu2 N5 C30 C29 -177.9(3) . .
C28 C29 C30 N5 0.8(6) . .
C35 N6 C31 C32 -0.2(6) . .
Cu2 N6 C31 C32 -176.2(3) . .
N6 C31 C32 C33 0.2(7) . .
C31 C32 C33 C34 -0.4(6) . .
C31 C32 C33 C33 179.7(5) . 3_666
C32 C33 C34 C35 0.7(7) . .
C33 C33 C34 C35 -179.4(5) 3_666 .
C31 N6 C35 C34 0.5(7) . .
Cu2 N6 C35 C34 176.5(4) . .
C33 C34 C35 N6 -0.8(8) . .
